data_4312441
loop_
_publ_author_name
'Nicholas C. Harden'
'Milissa A. Bolcar'
'Wolfgang Wernsdorfer'
'Khalil A. Abboud'
'William E. Streib'
'George Christou'

_publ_section_title
;
 Heptanuclear and Decanuclear Manganese Complexes with the Anion of
 2-Hydroxymethylpyridine
;
_journal_name_full 'Inorganic Chemistry'
_journal_page_first 7067
_journal_page_last 7076
_journal_paper_doi 10.1021/ic0348906
_journal_volume 42
_journal_year 2003
_chemical_formula_sum 'C84 H106 Cl24 Mn10 N10 O48'
_chemical_formula_weight 3424.05
_space_group_IT_number 2
_symmetry_cell_setting triclinic
_symmetry_space_group_name_Hall '-P 1'
_symmetry_space_group_name_H-M 'P -1'
_audit_creation_method 'minor manual editing of SDT2CIF v. 1.2 BETA  output'
_cell_angle_alpha 113.574(12)
_cell_angle_beta 108.798(13)
_cell_angle_gamma 86.299(15)
_cell_formula_units_Z 1
_cell_length_a 15.772(4)
_cell_length_b 16.817(4)
_cell_length_c 14.237(3)
_cell_measurement_reflns_used 92
_cell_measurement_temperature 101.15
_cell_measurement_theta_max 16.28
_cell_measurement_theta_min 10.64
_cell_volume 3267.4(14)
_computing_cell_refinement 'XTEL, local package'
_computing_data_collection 'NPS, local program'
_computing_data_reduction 'XTEL, local package'
_computing_molecular_graphics 'XTEL, local package'
_computing_publication_material 'XTEL, local package'
_computing_structure_refinement 'XTEL, local package'
_computing_structure_solution MULTAN78
_diffrn_ambient_temperature 101.15
_diffrn_measurement_device_type 'refurbished Picker diffractometer'
_diffrn_measurement_method '\q/2\q scans'
_diffrn_radiation_type 'Mo K\a'
_diffrn_radiation_wavelength 0.71069
_diffrn_reflns_number 18114
_diffrn_standards_decay_% 3.2
_diffrn_standards_interval_count 300
_diffrn_standards_number 4
_exptl_absorpt_coefficient_mu 1.5065
_exptl_absorpt_correction_type none
_exptl_absorpt_process_details none
_exptl_crystal_colour black
_exptl_crystal_density_diffrn 1.74
_exptl_crystal_density_method 'not measured'
_exptl_crystal_description block
_exptl_crystal_F_000 1722
_exptl_crystal_size_max 0.32
_exptl_crystal_size_mid 0.24
_exptl_crystal_size_min 0.12
_refine_ls_abs_structure_details none
_refine_ls_extinction_coef -0.106E-6
_refine_ls_extinction_expression
;
Larson, A. C. (1967).  Acta Cryst. 23, p. 664.  Eq. (3)
;
_refine_ls_extinction_method Zachariasen
_refine_ls_goodness_of_fit_ref 1.985
_refine_ls_matrix_type full
_refine_ls_R_factor_gt 0.1839
_refine_ls_shift/su_max 0.3755
_refine_ls_structure_factor_coef F
_refine_ls_weighting_details w^-1^=\s^2^(F)+(.07F)^2^
_refine_ls_weighting_scheme calc
_refine_ls_wR_factor_ref 0.0826
_reflns_number_total 4
_reflns_threshold_expression F^2^>2.33\s(F^2^)
_cod_data_source_file ic0348906si20030728_011142_1.cif
_cod_data_source_block Mn10_complex1
_cod_depositor_comments
;
The following automatic conversions were performed:

'_cell_measurement_temperature' value '-172' was changed to '101.15'
- it was converted from degrees Celsius(C) to
Kelvins(K).

'_diffrn_ambient_temperature' value '-172' was changed
to '101.15' - it was converted from degrees Celsius(C) to Kelvins(K).

Automatic conversion script
Id: cif_fix_values 1569 2011-02-09 13:29:24Z adriana 
;
_cod_database_code 4312441

loop_
_symmetry_equiv_pos_as_xyz
x,y,z
-x,-y,-z

loop_
_atom_site_label
_atom_site_type_symbol
_atom_site_fract_x
_atom_site_fract_y
_atom_site_fract_z
_atom_site_U_iso_or_equiv
_atom_site_adp_type
_atom_site_occupancy
_atom_site_disorder_group
_atom_site_disorder_assembly
MN1 MN 0.42085(10) 0.95919(10) 0.01799(10) 0.0160(8) Uani 1 0 .
MN2 MN 0.59713(10) 0.94609(10) 0.14205(10) 0.0164(8) Uani 1 0 .
MN3 MN 0.23792(10) 0.94748(10) 0.85083(10) 0.0182(8) Uani 1 0 .
MN4 MN 0.27972(10) 0.77581(10) 0.90339(10) 0.0189(8) Uani 1 0 .
MN5 MN 0.47242(10) 0.76879(10) 0.05636(10) 0.0170(8) Uani 1 0 .
O6 O 0.4745(4) 0.9686(4) 0.8892(5) 0.021(3) Uani 1 0 .
O7 O 0.3213(4) 0.8804(4) 0.9085(5) 0.020(3) Uani 1 0 .
O8 O 0.4941(4) 0.8718(4) 0.0445(5) 0.019(3) Uani 1 0 .
N9 N 0.3558(5) 1.0230(5) 0.1510(6) 0.018(4) Uani 1 0 .
C10 C 0.3507(6) 1.0008(6) 0.2301(8) 0.023(5) Uani 1 0 .
C11 C 0.3268(8) 1.0561(7) 0.3184(8) 0.032(5) Uani 1 0 .
C12 C 0.3115(8) 1.1424(7) 0.3301(9) 0.032(6) Uani 1 0 .
C13 C 0.3144(8) 1.1649(7) 0.2466(9) 0.033(6) Uani 1 0 .
C14 C 0.3353(7) 1.1039(6) 0.1583(7) 0.019(5) Uani 1 0 .
C15 C 0.3369(7) 1.1247(6) 0.0664(8) 0.021(5) Uani 1 0 .
O16 O 0.3473(4) 1.0488(4) -0.0208(5) 0.019(3) Uani 1 0 .
N17 N 0.1514(5) 1.0173(5) -0.2204(6) 0.019(4) Uani 1 0 .
C18 C 0.0797(7) 1.0579(7) -0.1920(8) 0.028(6) Uani 1 0 .
C19 C 0.0219(7) 1.0951(7) -0.2535(9) 0.032(6) Uani 1 0 .
C20 C 0.0321(7) 0.0877(7) 0.6488(9) 0.033(5) Uani 1 0 .
C21 C 0.1026(7) 0.0477(6) 0.6204(8) 0.029(5) Uani 1 0 .
C22 C 0.1632(7) 1.0132(6) -0.3119(8) 0.023(5) Uani 1 0 .
C23 C 0.2442(7) 0.9686(6) 0.6658(8) 0.023(5) Uani 1 0 .
O24 O 0.3033(4) 0.9628(4) 0.7628(5) 0.016(3) Uani 1 0 .
N25 N 0.2268(5) 0.6719(5) 0.9116(7) 0.025(4) Uani 1 0 .
C26 C 0.1834(7) 0.5988(7) -0.1707(9) 0.034(6) Uani 1 0 .
C27 C 0.1491(8) 0.5331(7) -0.1537(10) 0.045(6) Uani 1 0 .
C28 C 0.1616(8) 0.5447(8) 0.9526(10) 0.053(7) Uani 1 0 .
C29 C 0.2045(7) 0.6217(7) 0.0369(9) 0.036(6) Uani 1 0 .
C30 C 0.2385(7) 0.6843(7) 0.0149(8) 0.028(5) Uani 1 0 .
C31 C 0.2841(7) 0.7688(7) 0.0976(8) 0.027(5) Uani 1 0 .
O32 O 0.3330(4) 0.8059(4) 0.0532(5) 0.021(3) Uani 1 0 .
N33 N 0.4435(5) 0.6498(5) 0.0501(6) 0.018(4) Uani 1 0 .
C34 C 0.4510(7) 0.6289(6) 0.1356(7) 0.020(5) Uani 1 0 .
C35 C 0.4246(7) 0.5478(6) 0.1208(8) 0.026(5) Uani 1 0 .
C36 C 0.3899(7) 0.4859(6) 0.0160(9) 0.030(6) Uani 1 0 .
C37 C 0.3829(7) 0.5042(6) -0.0714(8) 0.023(5) Uani 1 0 .
C38 C 0.4097(6) 0.5888(6) 0.9486(8) 0.023(5) Uani 1 0 .
C39 C 0.4087(7) 0.6195(6) -0.1380(8) 0.022(5) Uani 1 0 .
O40 O 0.4122(4) 0.7131(4) 0.9051(5) 0.018(3) Uani 1 0 .
O41 O 0.6806(4) 0.8578(4) 0.1597(5) 0.021(3) Uani 1 0 .
C42 C 0.6768(7) 0.7754(6) 0.1137(8) 0.023(5) Uani 1 0 .
O43 O 0.6061(4) 0.7278(4) 0.0558(5) 0.022(3) Uani 1 0 .
C44 C 0.7640(8) 0.7347(7) 0.1312(11) 0.045(6) Uani 1 0 .
O45 O 0.5633(4) 0.9531(4) 0.2815(5) 0.021(3) Uani 1 0 .
C46 C 0.5381(7) 0.8895(6) 0.2916(8) 0.022(5) Uani 1 0 .
O47 O 0.5091(4) 0.8145(4) 0.2132(5) 0.022(3) Uani 1 0 .
C48 C 0.5364(8) 0.8982(7) 0.3998(8) 0.042(5) Uani 1 0 .
O49 O 0.1692(4) 0.8326(4) -0.2878(5) 0.026(3) Uani 1 0 .
C50 C 0.1930(7) 0.7560(7) 0.6824(8) 0.027(5) Uani 1 0 .
O51 O 0.2348(5) 0.7208(4) -0.2514(5) 0.026(3) Uani 1 0 .
C52 C 0.1716(9) 0.7014(8) -0.4354(9) 0.043(6) Uani 1 0 .
O53 O 0.1698(4) 0.9684(4) 0.9474(5) 0.023(3) Uani 1 0 .
C54 C 0.1456(7) 0.9124(7) 0.9752(8) 0.027(5) Uani 1 0 .
O55 O 0.1556(4) 0.8337(4) -0.0634(6) 0.027(3) Uani 1 0 .
C56 C 0.1022(8) 0.9476(8) 0.0641(10) 0.046(6) Uani 1 0 .
CL57 CL 0.6265(3) 0.5994(2) 0.4134(3) 0.0575(18) Uani 1 0 .
O58 O 0.5759(9) 0.6652(8) 0.3795(9) 0.104(7) Uani 1 0 .
O59 O 0.6753(7) 0.6428(6) 0.5252(6) 0.054(5) Uani 1 0 .
O60 O 0.6874(9) 0.5635(8) 0.3522(9) 0.093(7) Uani 1 0 .
O61 O 0.5672(11) 0.5370(7) 0.3958(13) 0.128(10) Uani 1 0 .
CL62 CL 0.2319(2) 0.8563(2) 0.3654(2) 0.0451(15) Uani 1 0 .
O63 O 0.1973(10) 0.9449(9) 0.4154(11) 0.048(7) Uani 0.6082 0 .
O64 O 0.1740(8) 0.8191(9) 0.2577(10) 0.037(7) Uani 0.6082 0 .
O65 O 0.2239(12) 0.8086(9) 0.4267(11) 0.062(9) Uani 0.6082 0 .
O66 O 0.3198(8) 0.8735(9) 0.3745(12) 0.045(8) Uani 0.6082 0 .
O67 O 0.2632(15) 0.7613(15) 0.3079(17) 0.064(11) Uani 0.3918 0 .
O68 O 0.1713(15) 0.8417(15) 0.4111(17) 0.058(13) Uani 0.3918 0 .
O69 O 0.1954(16) 0.8853(17) 0.2767(17) 0.062(13) Uani 0.3918 0 .
O70 O 0.3124(13) 0.9064(15) 0.4410(16) 0.047(11) Uani 0.3918 0 .
N71 N 0.4463(6) 0.8278(5) -0.2888(7) 0.026(5) Uani 1 0 .
C72 C 0.4434(8) 0.7510(7) -0.2836(9) 0.038(6) Uani 1 0 .
C73 C 0.4387(9) 0.6758(7) -0.3712(9) 0.038(6) Uani 1 0 .
C74 C 0.4394(10) 0.6801(7) 0.5349(10) 0.044(7) Uani 1 0 .
C75 C 0.4379(9) 0.7595(8) 0.5287(9) 0.048(7) Uani 1 0 .
C76 C 0.4431(8) 0.8334(7) -0.3814(9) 0.031(6) Uani 1 0 .
C77 C -0.0852(10) 0.3579(10) -0.2607(12) 0.051(5) Uiso 0.9042 0 .
CL78 CL 0.9372(2) 0.4599(2) 0.8504(3) 0.0431(13) Uiso 0.9042 0 .
CL79 CL 0.0096(4) 0.3175(4) -0.2968(4) 0.031(3) Uiso 0.6358 0 .
CL80 CL 0.0256(14) 0.3164(13) -0.3338(18) 0.019(6) Uiso 0.1232 0 .
CL81 CL 0.0205(13) 0.3211(13) -0.2630(14) 0.017(8) Uiso 0.1453 0 .
C82 C 0.6571(15) 0.5624(14) -0.3060(18) 0.064(6) Uiso 0.72 0 .
CL83 CL 0.6374(3) 0.6351(4) -0.1846(4) 0.021(3) Uiso 0.53 0 .
CL84 CL 0.7077(4) 0.4638(3) -0.2910(4) 0.0272(13) Uiso 0.49 0 .
CL85 CL 0.7318(12) 0.5118(12) 0.6820(15) 0.020(5) Uiso 0.13 0 .
CL86 CL 0.6659(6) 0.6316(6) 0.8305(8) 0.018(4) Uiso 0.29 0 .
C87 C 0.0215(11) 1.2885(11) 0.0906(13) 0.041(5) Uiso 0.7432 0 .
CL88 CL 0.0277(4) 0.3033(4) 0.9790(4) 0.0657(13) Uiso 0.7432 0 .
CL89 CL 0.1057(6) 1.2153(6) 0.1162(6) 0.047(3) Uiso 0.4769 0 .
CL90 CL 0.1068(17) 1.2365(16) 0.1559(19) 0.046(9) Uiso 0.153 0 .
CL91 CL 0.108(2) 1.222(2) 0.079(2) 0.042(10) Uiso 0.1135 0 .
C92 C 0.8827(14) 0.5852(14) 0.5478(17) 0.062(6) Uiso 0.7266 0 .
CL93 CL 0.8744(5) 0.5368(5) 0.6343(6) 0.036(3) Uiso 0.3934 0 .
CL94 CL 0.9764(8) 0.6690(8) 0.6318(10) 0.081(4) Uiso 0.3934 0 .
CL95 CL 0.9361(7) 0.5667(7) 0.4519(8) 0.049(3) Uiso 0.3332 0 .
CL96 CL 0.9403(8) 0.5293(8) 0.6351(10) 0.063(4) Uiso 0.3312 0 .
C97 C 0.929(2) 0.8477(19) 0.582(2) 0.053(9) Uiso 0.5282 0 .
CL98 CL -0.0256(7) 0.8620(7) -0.4098(8) 0.016(3) Uiso 0.2577 0 .
CL99 CL -0.2116(9) 0.8044(8) -0.5453(10) 0.016(3) Uiso 0.1957 0 .
CL100 CL 0.9430(10) 0.8440(10) 0.7205(12) 0.020(4) Uiso 0.1552 0 .
CL101 CL -0.1582(12) 0.7880(11) -0.5227(13) 0.017(4) Uiso 0.1429 0 .
CL102 CL -0.2565(8) 0.8333(8) -0.5793(9) 0.017(3) Uiso 0.204 0 .
CL103 CL -0.045(2) 0.815(2) -0.461(2) 0.030(8) Uiso 0.1008 0 .
O104 O 0.7729(17) 0.6578(16) 0.323(2) 0.033(8) Uiso 0.2983 0 .
H1 H 0.3655 0.9428 0.2247 0.0324 Uiso 1 0 .
H2 H 0.3205 1.0353 0.3703 0.0419 Uiso 1 0 .
H3 H 0.2999 1.185 0.3939 0.0455 Uiso 1 0 .
H4 H 0.3018 1.2226 0.25 0.0437 Uiso 1 0 .
H5 H 0.282 1.1494 0.0409 0.0327 Uiso 1 0 .
H6 H 0.3856 1.1672 0.0908 0.0327 Uiso 1 0 .
H7 H 0.0712 1.0593 -0.1273 0.0393 Uiso 1 0 .
H8 H 0.974 0.1264 0.77 0.0418 Uiso 1 0 .
H9 H 0.9891 0.111 0.6029 0.0403 Uiso 1 0 .
H10 H 0.1116 1.0428 -0.4463 0.0356 Uiso 1 0 .
H11 H 0.2266 0.9112 0.6093 0.0306 Uiso 1 0 .
H12 H 0.2748 0.0004 0.6418 0.0306 Uiso 1 0 .
H13 H 0.1743 0.5919 -0.244 0.0422 Uiso 1 0 .
H14 H 0.119 0.4798 -0.2139 0.0483 Uiso 1 0 .
H15 H 0.1403 0.5002 -0.031 0.0484 Uiso 1 0 .
H16 H 0.211 0.6321 0.1108 0.0414 Uiso 1 0 .
H17 H 0.2408 0.8075 0.121 0.0347 Uiso 1 0 .
H18 H 0.3247 0.7608 0.1591 0.0347 Uiso 1 0 .
H19 H 0.477 0.6723 0.2082 0.031 Uiso 1 0 .
H20 H 0.429 0.5344 0.1817 0.0356 Uiso 1 0 .
H21 H 0.3712 0.4279 0.0043 0.0389 Uiso 1 0 .
H22 H 0.3592 0.4606 0.8553 0.0352 Uiso 1 0 .
H23 H 0.4594 0.6003 0.8377 0.0322 Uiso 1 0 .
H24 H 0.3553 0.5963 0.8013 0.0322 Uiso 1 0 .
H25 H 0.7559 0.6732 0.0938 0.0522 Uiso 1 0 .
H26 H 0.8034 0.7564 0.1057 0.0522 Uiso 1 0 .
H27 H 0.7934 0.7489 0.2069 0.0522 Uiso 1 0 .
H28 H 0.5585 0.9549 0.4523 0.0451 Uiso 1 0 .
H29 H 0.4761 0.8875 0.3957 0.0451 Uiso 1 0 .
H30 H 0.5726 0.8567 0.4209 0.0451 Uiso 1 0 .
H31 H 0.1411 0.7331 -0.4768 0.0497 Uiso 1 0 .
H32 H 0.2248 0.6819 -0.452 0.0497 Uiso 1 0 .
H33 H 0.1331 0.6512 0.5454 0.0497 Uiso 1 0 .
H34 H 0.1434 0.9901 0.1289 0.0519 Uiso 1 0 .
H35 H 0.0496 0.9757 0.0418 0.0519 Uiso 1 0 .
H36 H 0.0869 0.9024 0.0803 0.0519 Uiso 1 0 .
H37 H 0.4448 0.7488 -0.216 0.0418 Uiso 1 0 .
H38 H 0.434 0.6207 0.6325 0.0477 Uiso 1 0 .
H39 H 0.4422 0.6281 -0.5261 0.0558 Uiso 1 0 .
H40 H 0.4333 0.7629 -0.5392 0.0528 Uiso 1 0 .
H41 H 0.4447 0.8901 -0.3838 0.0412 Uiso 1 0 .

loop_
_atom_site_aniso_label
_atom_site_aniso_U_11
_atom_site_aniso_U_22
_atom_site_aniso_U_33
_atom_site_aniso_U_12
_atom_site_aniso_U_13
_atom_site_aniso_U_23
MN1 0.0191(10) 0.0117(10) 0.0137(10) 0.0020(10) 0.0063(10) 0.0061(10)
MN2 0.0186(10) 0.0121(10) 0.0141(10) 0.0020(10) 0.0060(10) 0.0067(10)
MN3 0.0184(10) 0.0153(10) 0.0163(10) 0.0031(10) 0.0065(10) 0.0087(10)
MN4 0.0200(10) 0.0139(10) 0.0160(10) 0.0000(10) 0.0061(10) 0.0067(10)
MN5 0.0220(10) 0.0111(10) 0.0138(10) 0.0007(10) 0.0076(10) 0.0058(10)
O6 0.020(4) 0.018(4) 0.016(4) 0.001(3) 0.005(3) 0.011(3)
O7 0.018(4) 0.016(4) 0.018(4) 0.003(3) 0.004(3) 0.012(3)
O8 0.021(4) 0.014(4) 0.017(4) 0.003(3) 0.008(3) 0.010(3)
N9 0.025(5) 0.013(5) 0.014(5) 0.004(4) 0.009(4) 0.008(4)
C10 0.018(6) 0.019(6) 0.023(6) 0.006(5) 0.004(5) 0.012(5)
C11 0.038(7) 0.034(7) 0.020(6) 0.007(6) 0.014(6) 0.012(6)
C12 0.051(9) 0.034(8) 0.024(7) 0.020(6) 0.024(6) 0.013(6)
C13 0.046(8) 0.024(7) 0.029(7) 0.012(6) 0.018(6) 0.012(6)
C14 0.021(6) 0.020(6) 0.009(6) 0.001(5) 0.005(5) -0.001(5)
C15 0.028(7) 0.013(6) 0.019(6) 0.000(5) 0.012(5) 0.002(5)
O16 0.024(4) 0.013(4) 0.013(4) -0.003(3) 0.006(3) 0.005(3)
N17 0.026(5) 0.014(5) 0.017(5) 0.007(4) 0.007(4) 0.007(4)
C18 0.030(7) 0.028(7) 0.027(7) 0.011(6) 0.017(6) 0.012(6)
C19 0.017(6) 0.032(7) 0.040(8) 0.007(5) 0.013(6) 0.015(6)
C20 0.018(6) 0.030(7) 0.031(7) 0.001(5) 0.000(5) 0.016(6)
C21 0.030(7) 0.015(6) 0.026(7) -0.002(5) 0.006(5) 0.015(5)
C22 0.023(6) 0.012(6) 0.026(7) -0.000(5) 0.010(5) 0.005(5)
C23 0.026(6) 0.015(6) 0.018(6) -0.004(5) 0.008(5) 0.008(5)
O24 0.018(4) 0.016(4) 0.008(4) 0.002(3) 0.004(3) 0.005(3)
N25 0.022(5) 0.017(5) 0.024(6) 0.001(4) 0.007(4) 0.014(5)
C26 0.029(7) 0.023(7) 0.031(7) -0.003(6) 0.005(6) 0.013(6)
C27 0.032(8) 0.031(8) 0.044(8) -0.002(6) 0.004(6) 0.019(7)
C28 0.029(7) 0.045(9) 0.054(9) -0.006(6) 0.012(7) 0.038(8)
C29 0.027(7) 0.033(8) 0.038(8) 0.004(6) 0.016(6) 0.023(6)
C30 0.019(6) 0.023(6) 0.030(7) 0.003(5) 0.007(5) 0.014(6)
C31 0.023(6) 0.023(6) 0.026(7) 0.002(5) 0.011(5) 0.013(5)
O32 0.028(4) 0.013(4) 0.022(4) 0.006(3) 0.013(4) 0.010(3)
N33 0.024(5) 0.011(5) 0.012(5) 0.000(4) 0.004(4) 0.002(4)
C34 0.024(6) 0.023(6) 0.011(6) 0.008(5) 0.006(5) 0.010(5)
C35 0.027(7) 0.017(6) 0.031(7) 0.005(5) 0.015(6) 0.016(6)
C36 0.029(7) 0.010(6) 0.047(8) 0.008(5) 0.019(6) 0.016(6)
C37 0.021(6) 0.016(6) 0.026(7) 0.001(5) 0.012(5) 0.004(5)
C38 0.017(6) 0.020(6) 0.029(7) 0.006(5) 0.014(5) 0.013(6)
C39 0.026(6) 0.013(6) 0.019(6) -0.001(5) 0.008(5) 0.007(5)
O40 0.026(4) 0.009(4) 0.013(4) 0.005(3) 0.003(3) 0.007(3)
O41 0.022(4) 0.011(4) 0.023(4) 0.003(3) 0.008(3) 0.008(3)
C42 0.019(6) 0.020(6) 0.019(6) -0.001(5) 0.005(5) 0.008(5)
O43 0.021(4) 0.015(4) 0.024(4) 0.003(3) 0.006(3) 0.006(3)
C44 0.032(7) 0.024(7) 0.062(9) 0.009(5) 0.010(6) 0.014(6)
O45 0.027(4) 0.015(4) 0.016(4) -0.000(3) 0.010(3) 0.006(3)
C46 0.021(6) 0.020(6) 0.019(6) 0.003(5) 0.006(5) 0.006(5)
O47 0.028(4) 0.017(4) 0.017(4) 0.002(3) 0.010(3) 0.009(3)
C48 0.058(8) 0.034(7) 0.015(6) -0.012(6) 0.014(6) 0.006(5)
O49 0.025(4) 0.020(4) 0.022(4) -0.000(3) 0.006(3) 0.010(3)
C50 0.019(6) 0.026(6) 0.025(6) 0.001(5) 0.008(5) 0.014(5)
O51 0.029(4) 0.019(4) 0.019(4) -0.002(3) 0.005(3) 0.008(3)
C52 0.054(8) 0.034(7) 0.020(6) 0.002(6) 0.000(6) 0.009(6)
O53 0.025(4) 0.021(4) 0.023(4) 0.005(3) 0.014(3) 0.010(3)
C54 0.025(6) 0.029(7) 0.027(6) 0.010(5) 0.015(5) 0.013(5)
O55 0.018(4) 0.024(4) 0.032(4) 0.006(3) 0.011(3) 0.016(4)
C56 0.047(8) 0.048(8) 0.047(8) 0.016(6) 0.033(7) 0.030(7)
CL57 0.080(3) 0.044(2) 0.039(2) 0.009(2) 0.018(2) 0.001(2)
O58 0.139(11) 0.089(9) 0.065(8) 0.045(8) 0.008(7) 0.050(7)
O59 0.084(7) 0.055(6) 0.022(5) 0.024(5) 0.009(5) 0.006(4)
O60 0.108(10) 0.105(10) 0.058(7) 0.006(8) 0.048(7) -0.022(7)
O61 0.167(14) 0.036(7) 0.196(16) 0.016(8) 0.124(13) 0.021(8)
CL62 0.033(2) 0.052(2) 0.024(2) -0.0078(10) 0.0068(10) 0.0166(10)
O63 0.061(10) 0.043(9) 0.041(9) 0.022(8) 0.017(8) 0.015(7)
O64 0.024(8) 0.057(10) 0.025(8) 0.011(7) 0.016(6) 0.016(8)
O65 0.092(15) 0.042(11) 0.024(8) -0.016(10) 0.019(10) 0.014(8)
O66 0.024(8) 0.048(10) 0.045(10) 0.003(7) 0.014(8) 0.023(8)
O67 0.052(15) 0.063(16) 0.042(13) -0.013(12) 0.015(11) 0.027(12)
O68 0.046(16) 0.065(19) 0.042(15) -0.008(13) 0.030(13) 0.026(14)
O69 0.056(16) 0.073(19) 0.032(14) 0.011(15) 0.006(12) 0.032(14)
O70 0.037(14) 0.059(16) 0.028(13) 0.001(12) 0.015(12) 0.026(13)
N71 0.028(6) 0.023(6) 0.022(6) 0.005(4) 0.009(4) 0.007(5)
C72 0.034(7) 0.034(8) 0.031(7) -0.002(6) 0.014(6) 0.017(6)
C73 0.061(9) 0.015(7) 0.035(8) 0.000(6) 0.027(7) 0.005(6)
C74 0.075(11) 0.019(7) 0.034(8) -0.002(7) 0.026(8) -0.006(6)
C75 0.071(11) 0.035(8) 0.024(7) -0.004(7) 0.018(7) 0.008(7)
C76 0.035(7) 0.020(7) 0.026(7) 0.002(5) 0.006(6) 0.006(6)

loop_
_atom_type_symbol
_atom_type_description
_atom_type_scat_dispersion_real
_atom_type_scat_dispersion_imag
_atom_type_scat_source
MN Mn 0.295 0.729 'International Tables Vol. IV (1974) Table 2.2B'
CL Cl 0.132 0.159 'International Tables Vol. IV (1974) Table 2.2B'
O O 0.008 0.006 'International Tables Vol. IV (1974) Table 2.2B'
N N 0.004 0.003 'International Tables Vol. IV (1974) Table 2.2B'
C C 0.002 0.002 'International Tables Vol. IV (1974) Table 2.2B'
H H 0 0 'International Tables Vol. IV (1974) Table 2.2B'

loop_
_geom_angle_atom_site_label_1
_geom_angle_atom_site_label_2
_geom_angle_atom_site_label_3
_geom_angle
_geom_angle_site_symmetry_1
_geom_angle_site_symmetry_2
_geom_angle_site_symmetry_3
_geom_angle_publ_flag
O6 MN1 O6 81.1(3) 2_676 . 1_554 no
O6 MN1 O6 81.1(3) 1_554 . 2_676 no
O6 MN1 O7 91.9(3) 1_554 . 1_554 no
O6 MN1 O7 172.4(3) 2_676 . 1_554 no
O6 MN1 O8 97.1(3) 1_554 . . no
O6 MN1 O8 82.6(3) 2_676 . . no
O6 MN1 O16 78.1(2) 1_554 . . no
O6 MN1 O16 97.5(3) 2_676 . . no
O6 MN1 N9 149.5(3) 1_554 . . no
O6 MN1 N9 88.8(3) 2_676 . . no
O7 MN1 O8 95.5(3) 1_554 . . no
O7 MN1 O16 83.8(3) 1_554 . . no
O7 MN1 N9 98.7(3) 1_554 . . no
O8 MN1 O16 175.1(3) . . . no
O8 MN1 N9 110.2(3) . . . no
O16 MN1 N9 74.7(3) . . . no
O6 MN2 O8 82.9(3) 2_676 . . no
O6 MN2 O16 83.4(3) 2_676 . 2_675 no
O6 MN2 O24 88.9(3) 2_676 . 2_676 no
O6 MN2 O41 171.4(3) 2_676 . . no
O6 MN2 O45 99.0(3) 2_676 . . no
O8 MN2 O16 97.5(3) . . 2_675 no
O8 MN2 O24 171.7(3) . . 2_676 no
O8 MN2 O41 98.7(3) . . . no
O8 MN2 O45 92.1(3) . . . no
O16 MN2 O24 79.9(2) 2_675 . 2_676 no
O16 MN2 O41 88.1(3) 2_675 . . no
O16 MN2 O45 170.4(2) 2_675 . . no
O24 MN2 O41 89.1(3) 2_676 . . no
O24 MN2 O45 90.8(3) 2_676 . . no
O41 MN2 O45 89.3(3) . . . no
O7 MN3 O16 77.7(3) . . 1_556 no
O7 MN3 O24 96.4(3) . . . no
O7 MN3 O49 91.2(3) . . 1_556 no
O7 MN3 O53 95.8(3) . . . no
O7 MN3 N17 175.9(3) . . 1_556 no
O16 MN3 O24 79.2(2) 1_556 . . no
O16 MN3 O49 161.7(3) 1_556 . 1_556 no
O16 MN3 O53 91.9(3) 1_556 . . no
O16 MN3 N17 102.9(3) 1_556 . 1_556 no
O24 MN3 O49 87.8(3) . . 1_556 no
O24 MN3 O53 163.0(3) . . . no
O24 MN3 N17 79.8(3) . . 1_556 no
O49 MN3 O53 103.7(3) 1_556 . . no
O49 MN3 N17 87.1(3) 1_556 . 1_556 no
O53 MN3 N17 88.2(3) . . 1_556 no
O7 MN4 O32 94.4(3) . . 1_556 no
O7 MN4 O40 94.4(3) . . . no
O7 MN4 O51 95.0(3) . . 1_556 no
O7 MN4 O55 91.8(3) . . 1_556 no
O7 MN4 N25 172.7(3) . . . no
O32 MN4 O40 80.1(3) 1_556 . . no
O32 MN4 O51 167.5(3) 1_556 . 1_556 no
O32 MN4 O55 88.1(3) 1_556 . 1_556 no
O32 MN4 N25 81.8(3) 1_556 . . no
O40 MN4 O51 90.9(3) . . 1_556 no
O40 MN4 O55 167.1(2) . . 1_556 no
O40 MN4 N25 91.1(3) . . . no
O51 MN4 O55 99.9(3) 1_556 . 1_556 no
O51 MN4 N25 89.8(3) 1_556 . . no
O55 MN4 N25 81.9(3) 1_556 . . no
O8 MN5 O32 89.1(3) . . . no
O8 MN5 O40 91.5(3) . . 1_554 no
O8 MN5 O43 92.5(3) . . . no
O8 MN5 O47 97.6(3) . . . no
O8 MN5 N33 173.3(3) . . . no
O32 MN5 O40 80.8(3) . . 1_554 no
O32 MN5 O43 177.9(2) . . . no
O32 MN5 O47 89.1(3) . . . no
O32 MN5 N33 90.7(3) . . . no
O40 MN5 O43 97.8(3) 1_554 . . no
O40 MN5 O47 166.4(3) 1_554 . . no
O40 MN5 N33 81.9(3) 1_554 . . no
O43 MN5 O47 92.0(3) . . . no
O43 MN5 N33 87.5(3) . . . no
O47 MN5 N33 89.1(3) . . . no
O58 CL57 O59 106.5(6) . . . no
O58 CL57 O60 109.7(8) . . . no
O58 CL57 O61 107.9(10) . . . no
O59 CL57 O60 110.3(7) . . . no
O59 CL57 O61 111.5(9) . . . no
O60 CL57 O61 110.7(8) . . . no
O63 CL62 O64 105.1(8) . . . no
O63 CL62 O65 105.9(9) . . . no
O63 CL62 O66 105.5(8) . . . no
O63 CL62 O67 177.0(10) . . . no
O63 CL62 O68 75.0(12) . . . no
O63 CL62 O69 74.6(11) . . . no
O63 CL62 O70 78.3(11) . . . no
O64 CL62 O65 111.8(8) . . . no
O64 CL62 O66 113.6(8) . . . no
O64 CL62 O67 72.1(9) . . . no
O64 CL62 O68 95.5(11) . . . no
O64 CL62 O69 44.2(10) . . . no
O64 CL62 O70 148.7(9) . . . no
O65 CL62 O66 114.0(9) . . . no
O65 CL62 O67 74.6(10) . . . no
O65 CL62 O68 40.6(10) . . . no
O65 CL62 O69 152.0(12) . . . no
O65 CL62 O70 96.6(10) . . . no
O66 CL62 O67 76.9(9) . . . no
O66 CL62 O68 149.0(11) . . . no
O66 CL62 O69 92.2(11) . . . no
O66 CL62 O70 38.6(8) . . . no
O67 CL62 O68 104.0(12) . . . no
O67 CL62 O69 103.6(12) . . . no
O67 CL62 O70 104.7(12) . . . no
O68 CL62 O69 117.0(14) . . . no
O68 CL62 O70 115.1(12) . . . no
O69 CL62 O70 110.7(13) . . . no
CL80 CL79 CL81 136(4) . . . no
CL80 CL79 C77 135(2) . . . no
CL81 CL79 C77 83(3) . . . no
CL79 CL80 CL81 17.4(18) . . . no
CL79 CL80 C77 33.2(17) . . . no
CL81 CL80 C77 48.1(15) . . . no
CL79 CL81 CL80 26(3) . . . no
CL79 CL81 C77 83(3) . . . no
CL80 CL81 C77 106.4(18) . . . no
CL86 CL83 C82 83.1(19) 1_554 . . no
CL85 CL84 C82 50.1(12) 1_554 . . no
CL84 CL85 C82 91.5(15) 1_556 . 1_556 no
CL83 CL86 C82 82.7(19) 1_556 . 1_556 no
CL91 CL88 C87 45.8(9) 1_546 . 1_546 no
CL90 CL89 CL91 131(5) . . . no
CL90 CL89 C87 78(3) . . . no
CL91 CL89 C87 71(4) . . . no
CL89 CL90 CL91 26(3) . . . no
CL89 CL90 C87 85(3) . . . no
CL91 CL90 C87 70(2) . . . no
CL88 CL91 CL89 136(4) 1_564 . . no
CL88 CL91 CL90 121(3) 1_564 . . no
CL88 CL91 C87 46.8(9) 1_564 . . no
CL89 CL91 CL90 23(3) . . . no
CL89 CL91 C87 89(4) . . . no
CL90 CL91 C87 76(2) . . . no
CL96 CL93 C92 76.8(11) . . . no
CL95 CL94 C92 47.4(7) . . . no
CL94 CL95 C92 50.9(8) . . . no
CL93 CL96 C92 69.8(10) . . . no
CL100 CL98 CL101 87.3(7) 1_454 . . no
CL100 CL98 CL103 101(2) 1_454 . . no
CL100 CL98 C97 60(3) 1_454 . 1_454 no
CL101 CL98 CL103 40(2) . . . no
CL101 CL98 C97 30(3) . . 1_454 no
CL103 CL98 C97 65(3) . . 1_454 no
CL101 CL99 CL102 157(2) . . . no
CL101 CL99 O104 79.4(15) . . 1_454 no
CL101 CL99 C97 35.2(15) . . 1_454 no
CL102 CL99 O104 105.1(13) . . 1_454 no
CL102 CL99 C97 133.9(14) . . 1_454 no
O104 CL99 C97 114.6(11) 1_454 . 1_454 no
CL98 CL100 C97 18.9(9) 1_656 . . no
CL98 CL101 CL99 132.8(17) . . . no
CL98 CL101 CL102 126.0(9) . . . no
CL98 CL101 CL103 18.3(11) . . . no
CL98 CL101 O104 144.1(11) . . 1_454 no
CL98 CL101 C97 12.8(11) . . 1_454 no
CL99 CL101 CL102 11.8(11) . . . no
CL99 CL101 CL103 149(2) . . . no
CL99 CL101 O104 79.7(15) . . 1_454 no
CL99 CL101 C97 127(2) . . 1_454 no
CL102 CL101 CL103 139.4(14) . . . no
CL102 CL101 O104 82.7(10) . . 1_454 no
CL102 CL101 C97 123.3(14) . . 1_454 no
CL103 CL101 O104 125.9(15) . . 1_454 no
CL103 CL101 C97 28.8(13) . . 1_454 no
O104 CL101 C97 152.9(16) 1_454 . 1_454 no
CL99 CL102 CL101 10.8(10) . . . no
CL98 CL103 CL101 121(3) . . . no
CL98 CL103 C97 52(3) . . 1_454 no
CL101 CL103 C97 73(3) . . 1_454 no
MN1 O6 MN1 98.9(3) 2_676 . 1_556 no
MN1 O6 MN1 98.9(3) 1_556 . 2_676 no
MN1 O6 MN2 99.1(3) 1_556 . 2_676 no
MN1 O6 MN2 97.7(3) 2_676 . 2_676 no
MN1 O7 MN3 106.7(3) 1_556 . . no
MN1 O7 MN4 127.6(3) 1_556 . . no
MN3 O7 MN4 118.9(3) . . . no
MN1 O8 MN2 96.7(3) . . . no
MN1 O8 MN5 134.0(4) . . . no
MN2 O8 MN5 119.8(3) . . . no
MN1 O16 MN2 99.4(3) . . 2_675 no
MN1 O16 MN3 91.8(2) . . 1_554 no
MN1 O16 C15 117.0(5) . . . no
MN2 O16 MN3 91.9(2) 2_675 . 1_554 no
MN2 O16 C15 122.9(5) 2_675 . . no
MN3 O16 C15 126.6(6) 1_554 . . no
MN2 O24 MN3 108.9(3) 2_676 . . no
MN2 O24 C23 118.8(5) 2_676 . . no
MN3 O24 C23 112.2(5) . . . no
MN4 O32 MN5 99.1(3) 1_554 . . no
MN4 O32 C31 113.7(6) 1_554 . . no
MN5 O32 C31 119.8(5) . . . no
MN4 O40 MN5 97.3(3) . . 1_556 no
MN4 O40 C39 117.0(5) . . 1_556 no
MN5 O40 C39 114.5(5) 1_556 . 1_556 no
MN2 O41 C42 134.3(6) . . . no
MN5 O43 C42 124.1(6) . . . no
MN2 O45 C46 124.5(6) . . . no
MN5 O47 C46 135.6(6) . . . no
MN3 O49 C50 129.0(6) 1_554 . 1_554 no
MN4 O51 C50 127.3(6) 1_554 . 1_554 no
MN3 O53 C54 126.2(6) . . . no
MN4 O55 C54 125.1(6) 1_554 . 1_554 no
CL62 O63 O68 49.3(8) . . . no
CL62 O63 O69 51.3(9) . . . no
CL62 O63 O70 48.3(8) . . . no
O68 O63 O69 85.6(12) . . . no
O68 O63 O70 81.5(11) . . . no
O69 O63 O70 80.6(11) . . . no
CL62 O64 O67 59.1(9) . . . no
CL62 O64 O69 70.8(13) . . . no
O67 O64 O69 112.8(17) . . . no
CL62 O65 O67 56.9(8) . . . no
CL62 O65 O68 67.6(14) . . . no
O67 O65 O68 109.9(18) . . . no
CL62 O66 O67 56.8(9) . . . no
CL62 O66 O70 72.4(15) . . . no
O67 O66 O70 113.6(18) . . . no
CL62 O67 O64 48.8(8) . . . no
CL62 O67 O65 48.5(8) . . . no
CL62 O67 O66 46.4(7) . . . no
O64 O67 O65 80.9(12) . . . no
O64 O67 O66 79.8(11) . . . no
O65 O67 O66 79.2(11) . . . no
CL62 O68 O63 55.7(9) . . . no
CL62 O68 O65 71.8(15) . . . no
O63 O68 O65 114.3(19) . . . no
CL62 O69 O63 54.1(8) . . . no
CL62 O69 O64 65.0(13) . . . no
O63 O69 O64 104.1(17) . . . no
CL62 O70 O63 53.4(8) . . . no
CL62 O70 O66 69.0(16) . . . no
O63 O70 O66 108.0(18) . . . no
CL99 O104 CL101 20.9(5) 1_656 . 1_656 no
MN1 N9 C10 131.7(6) . . . no
MN1 N9 C14 109.5(6) . . . no
C10 N9 C14 117.6(8) . . . no
MN3 N17 C18 127.2(7) 1_554 . . no
MN3 N17 C22 113.2(6) 1_554 . . no
C18 N17 C22 119.2(8) . . . no
MN4 N25 C26 127.8(7) . . 1_556 no
MN4 N25 C30 111.9(6) . . 1_556 no
C26 N25 C30 120.3(8) 1_556 . 1_556 no
MN5 N33 C34 127.1(6) . . . no
MN5 N33 C38 113.7(6) . . 1_554 no
C34 N33 C38 119.2(8) . . 1_554 no
C72 N71 C76 120.9(9) . . . no
N9 C10 C11 124.1(9) . . . no
C10 C11 C12 118.4(9) . . . no
C11 C12 C13 117.5(9) . . . no
C12 C13 C14 120.1(10) . . . no
N9 C14 C13 122.2(9) . . . no
N9 C14 C15 116.2(8) . . . no
C13 C14 C15 121.7(9) . . . no
O16 C15 C14 111.1(8) . . . no
N17 C18 C19 120.9(9) . . . no
C18 C19 C20 119.7(9) . . 1_564 no
C19 C20 C21 119.5(9) 1_546 . . no
C20 C21 C22 119.2(10) . . 1_546 no
N17 C22 C21 121.3(9) . . 1_564 no
N17 C22 C23 114.7(8) . . 1_554 no
C21 C22 C23 124.0(9) 1_564 . 1_554 no
O24 C23 C22 109.1(8) . . 1_556 no
N25 C26 C27 121.9(10) 1_554 . . no
C26 C27 C28 118.3(10) . . 1_554 no
C27 C28 C29 119.2(10) 1_556 . 1_556 no
C28 C29 C30 119.8(10) 1_554 . . no
N25 C30 C29 120.4(9) 1_554 . . no
N25 C30 C31 115.0(9) 1_554 . . no
C29 C30 C31 124.5(10) . . . no
O32 C31 C30 109.7(8) . . . no
N33 C34 C35 121.6(9) . . . no
C34 C35 C36 118.4(9) . . . no
C35 C36 C37 121.4(9) . . . no
C36 C37 C38 117.6(9) . . 1_554 no
N33 C38 C37 121.7(9) 1_556 . 1_556 no
N33 C38 C39 113.7(8) 1_556 . 1_556 no
C37 C38 C39 124.6(9) 1_556 . 1_556 no
O40 C39 C38 109.6(8) 1_554 . 1_554 no
O41 C42 O43 124.6(9) . . . no
O41 C42 C44 116.3(9) . . . no
O43 C42 C44 119.1(9) . . . no
O45 C46 O47 124.6(9) . . . no
O45 C46 C48 119.8(9) . . . no
O47 C46 C48 115.6(9) . . . no
O49 C50 O51 123.8(9) 1_556 . 1_556 no
O49 C50 C52 119.1(9) 1_556 . 1_556 no
O51 C50 C52 117.2(9) 1_556 . 1_556 no
O53 C54 O55 125.1(9) . . 1_556 no
O53 C54 C56 116.1(9) . . 1_556 no
O55 C54 C56 118.8(9) 1_556 . 1_556 no
N71 C72 C73 121.0(10) . . . no
C72 C73 C74 119.1(10) . . 1_554 no
C73 C74 C75 119.3(10) 1_556 . . no
C74 C75 C76 119.5(11) . . 1_556 no
N71 C76 C75 119.9(10) . . 1_554 no
CL78 C77 CL79 113.4(9) 1_454 . . no
CL78 C77 CL80 114.8(9) 1_454 . . no
CL78 C77 CL81 104.8(10) 1_454 . . no
CL79 C77 CL80 11.7(6) . . . no
CL79 C77 CL81 14.3(6) . . . no
CL80 C77 CL81 25.4(7) . . . no
CL83 C82 CL84 111.1(11) . . . no
CL83 C82 CL85 128.8(16) . . 1_554 no
CL83 C82 CL86 14.2(3) . . 1_554 no
CL84 C82 CL85 38.4(9) . . 1_554 no
CL84 C82 CL86 101.8(11) . . 1_554 no
CL85 C82 CL86 114.8(16) 1_554 . 1_554 no
CL88 C87 CL89 106.6(9) 1_564 . . no
CL88 C87 CL90 120.0(12) 1_564 . . no
CL88 C87 CL91 87.4(13) 1_564 . . no
CL89 C87 CL90 17.0(7) . . . no
CL89 C87 CL91 19.2(10) . . . no
CL90 C87 CL91 34.2(12) . . . no
CL93 C92 CL94 104.3(11) . . . no
CL93 C92 CL95 137.4(14) . . . no
CL93 C92 CL96 33.4(6) . . . no
CL94 C92 CL95 81.7(10) . . . no
CL94 C92 CL96 84.8(10) . . . no
CL95 C92 CL96 108.4(12) . . . no
CL98 C97 CL99 143(3) 1_656 . 1_656 no
CL98 C97 CL100 101(3) 1_656 . . no
CL98 C97 CL101 137(3) 1_656 . 1_656 no
CL98 C97 CL103 63(3) 1_656 . 1_656 no
CL99 C97 CL100 115.9(15) 1_656 . . no
CL99 C97 CL101 17.5(7) 1_656 . 1_656 no
CL99 C97 CL103 93(3) 1_656 . 1_656 no
CL100 C97 CL101 116.7(18) . . 1_656 no
CL100 C97 CL103 123(3) . . 1_656 no
CL101 C97 CL103 78(3) 1_656 . 1_656 no
N9 C10 H1 117.4(9) . . . no
C11 C10 H1 118.5(10) . . . no
C10 C11 H2 120.4(10) . . . no
C12 C11 H2 121.2(10) . . . no
C11 C12 H3 121.5(10) . . . no
C13 C12 H3 121.1(11) . . . no
C12 C13 H4 120.2(10) . . . no
C14 C13 H4 119.8(10) . . . no
O16 C15 H5 109.3(8) . . . no
O16 C15 H6 109.4(8) . . . no
C14 C15 H5 109.7(9) . . . no
C14 C15 H6 109.5(9) . . . no
H5 C15 H6 107.8(9) . . . no
N17 C18 H7 118.5(10) . . . no
C19 C18 H7 120.6(10) . . . no
C18 C19 H8 119.8(11) . . 1_464 no
C20 C19 H8 120.4(11) 1_564 . 1_464 no
C19 C20 H9 120.0(10) 1_546 . 1_455 no
C21 C20 H9 120.5(11) . . 1_455 no
C20 C21 H10 120.7(10) . . 1_546 no
C22 C21 H10 120.0(10) 1_546 . 1_546 no
O24 C23 H11 109.7(8) . . . no
O24 C23 H12 109.8(8) . . 1_565 no
C22 C23 H11 110.2(9) 1_556 . . no
C22 C23 H12 110.4(9) 1_556 . 1_565 no
H11 C23 H12 107.6(9) . . 1_565 no
N25 C26 H13 119.0(10) 1_554 . . no
C27 C26 H13 119.0(10) . . . no
C26 C27 H14 121.2(12) . . . no
C28 C27 H14 120.5(11) 1_554 . . no
C27 C28 H15 121.6(12) 1_556 . 1_556 no
C29 C28 H15 119.2(11) 1_556 . 1_556 no
C28 C29 H16 120.4(10) 1_554 . . no
C30 C29 H16 119.9(11) . . . no
O32 C31 H17 109.8(8) . . . no
O32 C31 H18 109.7(9) . . . no
C30 C31 H17 109.8(9) . . . no
C30 C31 H18 109.6(9) . . . no
H17 C31 H18 108.2(10) . . . no
N33 C34 H19 118.9(9) . . . no
C35 C34 H19 119.4(9) . . . no
C34 C35 H20 120.7(10) . . . no
C36 C35 H20 120.8(9) . . . no
C35 C36 H21 119.3(10) . . . no
C37 C36 H21 119.2(11) . . . no
C36 C37 H22 121.3(10) . . 1_554 no
C38 C37 H22 121.1(10) 1_554 . 1_554 no
O40 C39 H23 109.0(8) 1_554 . 1_554 no
O40 C39 H24 109.4(8) 1_554 . 1_554 no
C38 C39 H23 110.3(9) 1_554 . 1_554 no
C38 C39 H24 110.2(9) 1_554 . 1_554 no
H23 C39 H24 108.3(9) 1_554 . 1_554 no
C42 C44 H25 111.5(11) . . . no
C42 C44 H26 110.0(11) . . . no
C42 C44 H27 110.5(11) . . . no
H25 C44 H26 108.3(12) . . . no
H25 C44 H27 108.9(12) . . . no
H26 C44 H27 107.6(12) . . . no
C46 C48 H28 110.1(10) . . . no
C46 C48 H29 109.9(10) . . . no
C46 C48 H30 109.8(10) . . . no
H28 C48 H29 109.2(12) . . . no
H28 C48 H30 109.4(11) . . . no
H29 C48 H30 108.5(11) . . . no
C50 C52 H31 110.6(11) 1_554 . . no
C50 C52 H32 110.4(10) 1_554 . . no
C50 C52 H33 109.1(11) 1_554 . 1_554 no
H31 C52 H32 109.8(12) . . . no
H31 C52 H33 108.5(12) . . 1_554 no
H32 C52 H33 108.5(12) . . 1_554 no
C54 C56 H34 109.7(10) 1_554 . . no
C54 C56 H35 110.0(10) 1_554 . . no
C54 C56 H36 110.8(11) 1_554 . . no
H34 C56 H35 107.9(12) . . . no
H34 C56 H36 108.8(12) . . . no
H35 C56 H36 109.7(12) . . . no
N71 C72 H37 119.2(11) . . . no
C73 C72 H37 119.8(11) . . . no
C72 C73 H38 120.4(11) . . 1_554 no
C74 C73 H38 120.5(11) 1_554 . 1_554 no
C73 C74 H39 120.8(12) 1_556 . 1_556 no
C75 C74 H39 119.8(12) . . 1_556 no
C74 C75 H40 120.0(12) . . 1_556 no
C76 C75 H40 120.5(12) 1_556 . 1_556 no
N71 C76 H41 119.7(10) . . . no
C75 C76 H41 120.3(11) 1_554 . . no

loop_
_geom_bond_atom_site_label_1
_geom_bond_atom_site_label_2
_geom_bond_distance
_geom_bond_site_symmetry_1
_geom_bond_site_symmetry_2
_geom_bond_publ_flag
MN1 O6 1.875(6) . 2_676 no
CL83 C82 1.78(2) . . no
MN1 O6 2.314(6) . 1_554 no
CL84 CL85 1.152(19) . 1_554 no
MN1 O7 1.921(6) . 1_554 no
CL84 C82 1.86(2) . . no
MN1 O8 1.892(6) . . no
CL85 C82 1.42(3) . 1_556 no
MN1 O16 1.987(6) . . no
CL86 C82 1.78(2) . 1_556 no
MN1 N9 2.297(8) . . no
CL88 CL91 2.38(3) . 1_546 no
MN2 O6 1.873(6) . 2_676 no
CL88 C87 1.735(17) . 1_546 no
MN2 O8 1.885(6) . . no
CL89 CL90 0.53(2) . . no
MN2 O16 2.205(6) . 2_675 no
CL89 CL91 0.59(3) . . no
MN2 O24 1.982(6) . 2_676 no
CL89 C87 1.802(19) . . no
MN2 O41 1.958(6) . . no
CL90 CL91 1.02(3) . . no
MN2 O45 2.173(6) . . no
CL90 C87 1.77(3) . . no
MN3 O7 1.880(6) . . no
CL91 C87 1.71(4) . . no
MN3 O16 2.253(6) . 1_556 no
CL93 CL96 1.036(13) . . no
MN3 O24 1.956(6) . . no
CL93 C92 1.76(2) . . no
MN3 O49 2.155(7) . 1_556 no
CL94 CL95 2.343(16) . . no
MN3 O53 1.920(6) . . no
CL94 C92 1.84(2) . . no
MN3 N17 2.030(8) . 1_556 no
CL95 C92 1.74(2) . . no
MN4 O7 1.882(6) . . no
CL96 C92 1.83(2) . . no
MN4 O32 1.883(7) . 1_556 no
CL98 CL100 2.200(18) . 1_454 no
MN4 O40 2.276(6) . . no
CL98 CL101 2.25(2) . . no
MN4 O51 1.914(7) . 1_556 no
CL98 CL103 0.83(3) . . no
MN4 O55 2.233(7) . 1_556 no
CL98 C97 0.73(3) . 1_454 no
MN4 N25 2.044(8) . . no
CL99 CL101 0.869(17) . . no
MN5 O8 1.869(6) . . no
CL99 CL102 0.946(14) . . no
MN5 O32 2.238(7) . . no
CL99 O104 2.39(3) . 1_454 no
MN5 O40 1.898(6) . 1_554 no
CL99 C97 2.30(3) . 1_454 no
MN5 O43 2.178(7) . . no
CL100 C97 1.94(3) . . no
MN5 O47 1.940(6) . . no
CL101 CL102 1.78(2) . . no
MN5 N33 2.042(8) . . no
CL101 CL103 1.71(3) . . no
CL57 O58 1.469(11) . . no
CL101 O104 2.39(3) . 1_454 no
CL57 O59 1.418(9) . . no
CL101 C97 1.67(3) . 1_454 no
CL57 O60 1.447(11) . . no
CL103 C97 0.84(3) . 1_454 no
CL57 O61 1.343(13) . . no
O16 C15 1.426(11) . . no
CL62 O63 1.524(14) . . no
O24 C23 1.432(11) . . no
CL62 O64 1.408(12) . . no
O32 C31 1.440(11) . . no
CL62 O65 1.436(13) . . no
O40 C39 1.441(11) . 1_556 no
CL62 O66 1.390(13) . . no
O41 C42 1.269(11) . . no
CL62 O67 1.61(2) . . no
O43 C42 1.248(11) . . no
CL62 O68 1.397(19) . . no
O45 C46 1.242(11) . . no
CL62 O69 1.47(2) . . no
O47 C46 1.290(11) . . no
CL62 O70 1.42(2) . . no
O49 C50 1.259(12) . 1_554 no
CL78 C77 1.765(15) . 1_656 no
O51 C50 1.291(12) . 1_554 no
CL79 CL80 0.65(2) . . no
O53 C54 1.277(12) . . no
CL79 CL81 0.435(16) . . no
O55 C54 1.235(12) . 1_554 no
CL79 C77 1.744(16) . . no
O63 O68 1.78(3) . . no
CL80 CL81 1.01(3) . . no
O63 O69 1.81(3) . . no
CL80 C77 2.25(3) . . no
O63 O70 1.86(3) . . no
CL81 C77 1.75(3) . . no
O64 O67 1.78(3) . . no
CL83 CL86 0.442(9) . 1_554 no
O64 O69 1.08(3) . . no
O65 O67 1.85(3) . . no
O65 O68 0.98(2) . . no
O66 O67 1.87(3) . . no
O66 O70 0.93(2) . . no
N9 C10 1.346(12) . . no
N9 C14 1.348(12) . . no
N17 C18 1.372(13) . . no
N17 C22 1.349(13) . . no
N25 C26 1.339(13) . 1_556 no
N25 C30 1.350(13) . 1_556 no
N33 C34 1.365(12) . . no
N33 C38 1.346(12) . 1_554 no
N71 C72 1.328(13) . . no
N71 C76 1.344(13) . . no
C10 C11 1.382(14) . . no
C11 C12 1.408(15) . . no
C12 C13 1.399(15) . . no
C13 C14 1.391(14) . . no
C14 C15 1.492(14) . . no
C18 C19 1.357(15) . . no
C19 C20 1.407(15) . 1_564 no
C20 C21 1.353(15) . . no
C21 C22 1.400(14) . 1_546 no
C22 C23 1.497(14) . 1_554 no
C26 C27 1.394(15) . . no
C27 C28 1.395(16) . 1_554 no
C28 C29 1.386(16) . 1_556 no
C29 C30 1.393(14) . . no
C30 C31 1.474(14) . . no
C34 C35 1.365(14) . . no
C35 C36 1.383(15) . . no
C36 C37 1.367(15) . . no
C37 C38 1.399(14) . 1_554 no
C38 C39 1.512(13) . 1_556 no
C42 C44 1.489(15) . . no
C46 C48 1.497(14) . . no
C50 C52 1.488(15) . 1_556 no
C54 C56 1.526(15) . 1_556 no
C72 C73 1.360(15) . . no
C73 C74 1.371(16) . 1_554 no
C74 C75 1.372(17) . . no
C75 C76 1.365(16) . 1_556 no
C10 H1 0.967(9) . . no
C11 H2 0.966(10) . . no
C12 H3 0.969(10) . . no
C13 H4 0.964(11) . . no
C15 H5 0.961(10) . . no
C15 H6 0.959(10) . . no
C18 H7 0.963(10) . . no
C19 H8 0.964(10) . 1_464 no
C20 H9 0.963(10) . 1_455 no
C21 H10 0.976(10) . 1_546 no
C23 H11 0.963(9) . . no
C23 H12 0.959(9) . 1_565 no
C26 H13 0.966(11) . . no
C27 H14 0.970(12) . . no
C28 H15 0.974(10) . 1_556 no
C29 H16 0.966(11) . . no
C31 H17 0.958(10) . . no
C31 H18 0.957(10) . . no
C34 H19 0.965(9) . . no
C35 H20 0.961(10) . . no
C36 H21 0.971(9) . . no
C37 H22 0.969(10) . 1_554 no
C39 H23 0.959(10) . 1_554 no
C39 H24 0.955(10) . 1_554 no
C44 H25 0.949(12) . . no
C44 H26 0.965(13) . . no
C44 H27 0.958(13) . . no
C48 H28 0.946(11) . . no
C48 H29 0.958(12) . . no
C48 H30 0.954(12) . . no
C52 H31 0.948(12) . . no
C52 H32 0.948(13) . . no
C52 H33 0.964(12) . 1_554 no
C56 H34 0.965(13) . . no
C56 H35 0.954(12) . . no
C56 H36 0.944(12) . . no
C72 H37 0.971(11) . . no
C73 H38 0.958(11) . 1_554 no
C74 H39 0.966(11) . 1_556 no
C75 H40 0.970(12) . 1_556 no
C76 H41 0.969(11) . . no
